data_4306686
loop_
_publ_author_name
'Wontae Noh'
'Gregory S. Girolami'

_publ_section_title
;
Mono(cycloheptatrienyl) Tantalum Chemistry: Synthesis and Characterization
of New Tantalum Halide, Hydride, and Alkyl Species
;
_journal_name_full 'Inorganic Chemistry'
_journal_page_first 10682
_journal_page_last 10691
_journal_paper_doi 10.1021/ic8015035
_journal_volume 47
_journal_year 2008
_chemical_formula_sum 'C13 H25 Cl2 P2 Ta'
_chemical_formula_weight 495.12
_chemical_name_systematic
; 
 ? 
;
_space_group_IT_number 14
_symmetry_cell_setting monoclinic
_symmetry_space_group_name_Hall '-P 2yn'
_symmetry_space_group_name_H-M 'P 1 21/n 1'
_atom_sites_solution_hydrogens geom
_atom_sites_solution_primary direct
_atom_sites_solution_secondary difmap
_audit_creation_method SHELXL-97
_cell_angle_alpha 90.00
_cell_angle_beta 115.158(3)
_cell_angle_gamma 90.00
_cell_formula_units_Z 4
_cell_length_a 13.038(3)
_cell_length_b 10.2103(19)
_cell_length_c 14.903(3)
_cell_measurement_temperature 193(2)
_cell_volume 1795.7(6)
_computing_structure_refinement 'SHELXL-97 (Sheldrick, 1997)'
_computing_structure_solution 'SHELXS-97 (Sheldrick, 1990)'
_diffrn_ambient_temperature 193(2)
_diffrn_measured_fraction_theta_full 0.990
_diffrn_measured_fraction_theta_max 0.990
_diffrn_radiation_monochromator graphite
_diffrn_radiation_source 'fine-focus sealed tube'
_diffrn_radiation_type MoK\a
_diffrn_radiation_wavelength 0.71073
_diffrn_reflns_av_R_equivalents 0.0958
_diffrn_reflns_av_sigmaI/netI 0.0769
_diffrn_reflns_limit_h_max 17
_diffrn_reflns_limit_h_min -17
_diffrn_reflns_limit_k_max 13
_diffrn_reflns_limit_k_min -13
_diffrn_reflns_limit_l_max 19
_diffrn_reflns_limit_l_min -19
_diffrn_reflns_number 17156
_diffrn_reflns_theta_full 28.29
_diffrn_reflns_theta_max 28.29
_diffrn_reflns_theta_min 1.74
_diffrn_standards_decay_% 0
_exptl_absorpt_coefficient_mu 6.580
_exptl_absorpt_correction_type integration
_exptl_crystal_density_diffrn 1.831
_exptl_crystal_density_method 'not measured'
_exptl_crystal_F_000 960
_exptl_crystal_size_max 0.14
_exptl_crystal_size_mid 0.09
_exptl_crystal_size_min 0.04
_refine_diff_density_max 2.387
_refine_diff_density_min -1.330
_refine_diff_density_rms 0.177
_refine_ls_extinction_method none
_refine_ls_goodness_of_fit_ref 0.936
_refine_ls_hydrogen_treatment mixed
_refine_ls_matrix_type full
_refine_ls_number_parameters 169
_refine_ls_number_reflns 4417
_refine_ls_number_restraints 0
_refine_ls_restrained_S_all 0.936
_refine_ls_R_factor_all 0.0647
_refine_ls_R_factor_gt 0.0383
_refine_ls_shift/su_max 0.000
_refine_ls_shift/su_mean 0.000
_refine_ls_structure_factor_coef Fsqd
_refine_ls_weighting_details 'calc w=1/[\s^2^(Fo^2^)+(0.0323P)^2^+0.0000P] where P=(Fo^2^+2Fc^2^)/3'
_refine_ls_weighting_scheme calc
_refine_ls_wR_factor_gt 0.0770
_refine_ls_wR_factor_ref 0.0832
_reflns_number_gt 3170
_reflns_number_total 4417
_reflns_threshold_expression >2sigma(I)
_cod_data_source_file ic8015035_si_002_3.cif
_cod_data_source_block f19e80f_face
_cod_depositor_comments
;
The following automatic conversions were performed:
'_symmetry_cell_setting' value 'Monoclinic' changed to 'monoclinic'
according to '/home/saulius/struct/CIF-dictionaries/cif_core.dic'
dictionary named 'cif_core.dic' version 2.4.1 from 2010-06-29.

Automatic conversion script
Id: cif_fix_enum 1527 2010-12-29 10:47:43Z saulius 
;
_cod_database_code 4306686

loop_
_symmetry_equiv_pos_as_xyz
'x, y, z'
'-x+1/2, y+1/2, -z+1/2'
'-x, -y, -z'
'x-1/2, -y-1/2, z-1/2'

loop_
_atom_site_label
_atom_site_type_symbol
_atom_site_fract_x
_atom_site_fract_y
_atom_site_fract_z
_atom_site_U_iso_or_equiv
_atom_site_adp_type
_atom_site_occupancy
_atom_site_symmetry_multiplicity
_atom_site_calc_flag
_atom_site_refinement_flags
_atom_site_disorder_assembly
_atom_site_disorder_group
Ta1 Ta 0.252390(17) 0.86852(2) 0.011782(16) 0.02966(9) Uani 1 1 d . . .
Cl1 Cl 0.05409(12) 0.82025(17) -0.10193(12) 0.0474(4) Uani 1 1 d . . .
Cl2 Cl 0.35829(13) 0.77608(14) -0.07629(11) 0.0420(4) Uani 1 1 d . . .
P1 P 0.21060(14) 1.05137(16) -0.11954(12) 0.0404(4) Uani 1 1 d . . .
P2 P 0.23554(13) 0.61780(17) 0.04095(12) 0.0421(4) Uani 1 1 d . . .
C1 C 0.2644(5) 1.1479(6) 0.1136(5) 0.0464(17) Uani 1 1 d . . .
H1A H 0.2373 1.2074 0.0556 0.056 Uiso 1 1 calc R . .
H1B H 0.2543 1.1930 0.1681 0.056 Uiso 1 1 calc R . .
C2 C 0.3902(5) 1.1187(6) 0.1459(5) 0.0445(15) Uani 1 1 d . . .
H2A H 0.4252 1.1914 0.1248 0.053 Uiso 1 1 calc R . .
H2B H 0.4286 1.1130 0.2191 0.053 Uiso 1 1 calc R . .
C3 C 0.4073(5) 0.9915(6) 0.1016(4) 0.0373(14) Uani 1 1 d . . .
H3 H 0.4639 0.9970 0.0727 0.045 Uiso 1 1 calc R . .
C4 C 0.4158(5) 0.8740(6) 0.1584(4) 0.0439(15) Uani 1 1 d . . .
H4 H 0.4791 0.8172 0.1760 0.053 Uiso 1 1 calc R . .
C5 C 0.3284(5) 0.8452(6) 0.1873(4) 0.0430(15) Uani 1 1 d . . .
H5 H 0.3417 0.7778 0.2350 0.052 Uiso 1 1 calc R . .
C6 C 0.2231(5) 0.9090(6) 0.1507(4) 0.0434(15) Uani 1 1 d . . .
H6 H 0.1673 0.8753 0.1697 0.052 Uiso 1 1 calc R . .
C7 C 0.1932(5) 1.0225(6) 0.0862(4) 0.0449(16) Uani 1 1 d . . .
H7 H 0.1097 1.0391 0.0524 0.054 Uiso 1 1 calc R . .
C11 C 0.1827(6) 0.9882(7) -0.2415(5) 0.065(2) Uani 1 1 d . . .
H11A H 0.1285 0.9157 -0.2577 0.098 Uiso 1 1 calc R . .
H11B H 0.2535 0.9568 -0.2418 0.098 Uiso 1 1 calc R . .
H11C H 0.1509 1.0580 -0.2908 0.098 Uiso 1 1 calc R . .
C12 C 0.0818(5) 1.1466(6) -0.1496(5) 0.0565(19) Uani 1 1 d . . .
H12A H 0.0744 1.2122 -0.2001 0.085 Uiso 1 1 calc R . .
H12B H 0.0859 1.1907 -0.0898 0.085 Uiso 1 1 calc R . .
H12C H 0.0160 1.0882 -0.1752 0.085 Uiso 1 1 calc R . .
C13 C 0.3167(6) 1.1771(7) -0.1041(6) 0.060(2) Uani 1 1 d . . .
H13A H 0.2944 1.2260 -0.1661 0.090 Uiso 1 1 calc R . .
H13B H 0.3904 1.1355 -0.0869 0.090 Uiso 1 1 calc R . .
H13C H 0.3223 1.2373 -0.0510 0.090 Uiso 1 1 calc R . .
C21 C 0.1780(5) 0.5224(6) -0.0727(4) 0.0480(16) Uani 1 1 d . . .
H21A H 0.1804 0.4291 -0.0564 0.072 Uiso 1 1 calc R . .
H21B H 0.2231 0.5380 -0.1101 0.072 Uiso 1 1 calc R . .
H21C H 0.0993 0.5487 -0.1129 0.072 Uiso 1 1 calc R . .
C22 C 0.1428(6) 0.5717(7) 0.0981(5) 0.062(2) Uani 1 1 d . . .
H22A H 0.0672 0.6084 0.0598 0.093 Uiso 1 1 calc R . .
H22B H 0.1734 0.6058 0.1660 0.093 Uiso 1 1 calc R . .
H22C H 0.1378 0.4761 0.0995 0.093 Uiso 1 1 calc R . .
C23 C 0.3662(6) 0.5309(7) 0.1141(5) 0.068(2) Uani 1 1 d . . .
H23A H 0.3509 0.4367 0.1120 0.103 Uiso 1 1 calc R . .
H23B H 0.3968 0.5614 0.1830 0.103 Uiso 1 1 calc R . .
H23C H 0.4215 0.5476 0.0870 0.103 Uiso 1 1 calc R . .

loop_
_atom_site_aniso_label
_atom_site_aniso_U_11
_atom_site_aniso_U_22
_atom_site_aniso_U_33
_atom_site_aniso_U_23
_atom_site_aniso_U_13
_atom_site_aniso_U_12
Ta1 0.02922(13) 0.03277(15) 0.02632(13) -0.00154(10) 0.01115(9) 0.00086(11)
Cl1 0.0337(8) 0.0522(10) 0.0460(9) -0.0119(7) 0.0071(7) -0.0002(7)
Cl2 0.0488(9) 0.0370(9) 0.0501(9) -0.0005(7) 0.0305(8) 0.0052(7)
P1 0.0450(9) 0.0358(10) 0.0381(9) 0.0058(7) 0.0155(7) 0.0115(8)
P2 0.0470(9) 0.0406(10) 0.0335(9) 0.0018(7) 0.0122(7) -0.0072(8)
C1 0.052(4) 0.047(4) 0.040(4) -0.015(3) 0.019(3) -0.001(3)
C2 0.052(4) 0.040(4) 0.038(4) -0.012(3) 0.016(3) -0.011(3)
C3 0.035(3) 0.043(4) 0.035(3) -0.003(3) 0.016(3) -0.002(3)
C4 0.037(3) 0.046(4) 0.035(3) 0.002(3) 0.002(2) -0.012(3)
C5 0.046(4) 0.053(4) 0.025(3) -0.004(3) 0.010(3) -0.009(3)
C6 0.053(4) 0.050(4) 0.036(3) -0.010(3) 0.027(3) -0.009(3)
C7 0.044(4) 0.052(4) 0.037(4) -0.017(3) 0.015(3) 0.004(3)
C11 0.100(6) 0.059(5) 0.036(4) 0.014(3) 0.027(4) 0.017(4)
C12 0.050(4) 0.053(5) 0.049(4) 0.000(3) 0.004(3) 0.018(3)
C13 0.057(5) 0.051(4) 0.071(5) 0.025(4) 0.025(4) 0.006(4)
C21 0.066(4) 0.029(3) 0.048(4) -0.012(3) 0.023(3) -0.012(3)
C22 0.077(5) 0.067(5) 0.050(4) -0.003(4) 0.034(4) -0.026(4)
C23 0.070(5) 0.038(4) 0.067(5) 0.015(4) 0.001(4) 0.001(4)

loop_
_atom_type_symbol
_atom_type_description
_atom_type_scat_dispersion_real
_atom_type_scat_dispersion_imag
_atom_type_scat_source
C C 0.0033 0.0016 'International Tables Vol C Tables 4.2.6.8 and 6.1.1.4'
H H 0.0000 0.0000 'International Tables Vol C Tables 4.2.6.8 and 6.1.1.4'
P P 0.1023 0.0942 'International Tables Vol C Tables 4.2.6.8 and 6.1.1.4'
Cl Cl 0.1484 0.1585 'International Tables Vol C Tables 4.2.6.8 and 6.1.1.4'
Ta Ta -0.7052 6.5227 'International Tables Vol C Tables 4.2.6.8 and 6.1.1.4'

loop_
_geom_angle_atom_site_label_1
_geom_angle_atom_site_label_2
_geom_angle_atom_site_label_3
_geom_angle
_geom_angle_site_symmetry_1
_geom_angle_site_symmetry_3
_geom_angle_publ_flag
C7 Ta1 C3 74.2(2) . . ?
C7 Ta1 C6 37.2(2) . . ?
C3 Ta1 C6 79.4(2) . . ?
C7 Ta1 C4 83.6(2) . . ?
C3 Ta1 C4 36.76(19) . . ?
C6 Ta1 C4 65.4(2) . . ?
C7 Ta1 C5 66.2(2) . . ?
C3 Ta1 C5 63.74(19) . . ?
C6 Ta1 C5 34.8(2) . . ?
C4 Ta1 C5 34.89(19) . . ?
C7 Ta1 Cl2 157.20(17) . . ?
C3 Ta1 Cl2 88.06(14) . . ?
C6 Ta1 Cl2 153.56(17) . . ?
C4 Ta1 Cl2 90.74(16) . . ?
C5 Ta1 Cl2 118.77(15) . . ?
C7 Ta1 Cl1 89.96(16) . . ?
C3 Ta1 Cl1 157.93(15) . . ?
C6 Ta1 Cl1 97.36(16) . . ?
C4 Ta1 Cl1 158.33(15) . . ?
C5 Ta1 Cl1 124.05(14) . . ?
Cl2 Ta1 Cl1 102.64(5) . . ?
C7 Ta1 P1 82.10(17) . . ?
C3 Ta1 P1 83.98(15) . . ?
C6 Ta1 P1 119.29(17) . . ?
C4 Ta1 P1 120.64(15) . . ?
C5 Ta1 P1 139.24(15) . . ?
Cl2 Ta1 P1 81.89(5) . . ?
Cl1 Ta1 P1 78.60(6) . . ?
C7 Ta1 P2 122.13(17) . . ?
C3 Ta1 P2 123.99(15) . . ?
C6 Ta1 P2 88.20(16) . . ?
C4 Ta1 P2 88.59(15) . . ?
C5 Ta1 P2 75.25(15) . . ?
Cl2 Ta1 P2 79.60(5) . . ?
Cl1 Ta1 P2 77.37(5) . . ?
P1 Ta1 P2 145.47(5) . . ?
C11 P1 C12 99.9(3) . . ?
C11 P1 C13 101.2(3) . . ?
C12 P1 C13 103.0(3) . . ?
C11 P1 Ta1 112.9(2) . . ?
C12 P1 Ta1 116.5(2) . . ?
C13 P1 Ta1 120.4(2) . . ?
C22 P2 C21 101.9(3) . . ?
C22 P2 C23 103.5(3) . . ?
C21 P2 C23 102.0(3) . . ?
C22 P2 Ta1 116.8(2) . . ?
C21 P2 Ta1 113.5(2) . . ?
C23 P2 Ta1 117.0(2) . . ?
C2 C1 C7 111.6(5) . . ?
C2 C1 H1A 109.3 . . ?
C7 C1 H1A 109.3 . . ?
C2 C1 H1B 109.3 . . ?
C7 C1 H1B 109.3 . . ?
H1A C1 H1B 108.0 . . ?
C3 C2 C1 111.5(5) . . ?
C3 C2 H2A 109.3 . . ?
C1 C2 H2A 109.3 . . ?
C3 C2 H2B 109.3 . . ?
C1 C2 H2B 109.3 . . ?
H2A C2 H2B 108.0 . . ?
C4 C3 C2 116.4(5) . . ?
C4 C3 Ta1 73.3(3) . . ?
C2 C3 Ta1 118.2(4) . . ?
C4 C3 H3 114.3 . . ?
C2 C3 H3 114.3 . . ?
Ta1 C3 H3 114.3 . . ?
C5 C4 C3 118.8(6) . . ?
C5 C4 Ta1 75.2(3) . . ?
C3 C4 Ta1 69.9(3) . . ?
C5 C4 H4 120.6 . . ?
C3 C4 H4 120.6 . . ?
Ta1 C4 H4 126.0 . . ?
C6 C5 C4 124.6(6) . . ?
C6 C5 Ta1 69.2(3) . . ?
C4 C5 Ta1 69.9(3) . . ?
C6 C5 H5 117.7 . . ?
C4 C5 H5 117.7 . . ?
Ta1 C5 H5 138.7 . . ?
C5 C6 C7 124.9(5) . . ?
C5 C6 Ta1 75.9(3) . . ?
C7 C6 Ta1 69.3(3) . . ?
C5 C6 H6 117.6 . . ?
C7 C6 H6 117.6 . . ?
Ta1 C6 H6 130.1 . . ?
C6 C7 C1 122.0(6) . . ?
C6 C7 Ta1 73.5(3) . . ?
C1 C7 Ta1 114.9(4) . . ?
C6 C7 H7 113.5 . . ?
C1 C7 H7 113.5 . . ?
Ta1 C7 H7 113.5 . . ?
P1 C11 H11A 109.5 . . ?
P1 C11 H11B 109.5 . . ?
H11A C11 H11B 109.5 . . ?
P1 C11 H11C 109.5 . . ?
H11A C11 H11C 109.5 . . ?
H11B C11 H11C 109.5 . . ?
P1 C12 H12A 109.5 . . ?
P1 C12 H12B 109.5 . . ?
H12A C12 H12B 109.5 . . ?
P1 C12 H12C 109.5 . . ?
H12A C12 H12C 109.5 . . ?
H12B C12 H12C 109.5 . . ?
P1 C13 H13A 109.5 . . ?
P1 C13 H13B 109.5 . . ?
H13A C13 H13B 109.5 . . ?
P1 C13 H13C 109.5 . . ?
H13A C13 H13C 109.5 . . ?
H13B C13 H13C 109.5 . . ?
P2 C21 H21A 109.5 . . ?
P2 C21 H21B 109.5 . . ?
H21A C21 H21B 109.5 . . ?
P2 C21 H21C 109.5 . . ?
H21A C21 H21C 109.5 . . ?
H21B C21 H21C 109.5 . . ?
P2 C22 H22A 109.5 . . ?
P2 C22 H22B 109.5 . . ?
H22A C22 H22B 109.5 . . ?
P2 C22 H22C 109.5 . . ?
H22A C22 H22C 109.5 . . ?
H22B C22 H22C 109.5 . . ?
P2 C23 H23A 109.5 . . ?
P2 C23 H23B 109.5 . . ?
H23A C23 H23B 109.5 . . ?
P2 C23 H23C 109.5 . . ?
H23A C23 H23C 109.5 . . ?
H23B C23 H23C 109.5 . . ?

loop_
_geom_bond_atom_site_label_1
_geom_bond_atom_site_label_2
_geom_bond_distance
_geom_bond_site_symmetry_2
_geom_bond_publ_flag
Ta1 C7 2.242(5) . ?
Ta1 C3 2.269(6) . ?
Ta1 C6 2.297(5) . ?
Ta1 C4 2.315(6) . ?
Ta1 C5 2.383(6) . ?
Ta1 Cl2 2.4618(13) . ?
Ta1 Cl1 2.4645(15) . ?
Ta1 P1 2.5895(16) . ?
Ta1 P2 2.6214(17) . ?
P1 C11 1.813(6) . ?
P1 C12 1.824(6) . ?
P1 C13 1.829(7) . ?
P2 C22 1.812(6) . ?
P2 C21 1.816(6) . ?
P2 C23 1.817(7) . ?
C1 C2 1.530(8) . ?
C1 C7 1.532(8) . ?
C1 H1A 0.9900 . ?
C1 H1B 0.9900 . ?
C2 C3 1.516(8) . ?
C2 H2A 0.9900 . ?
C2 H2B 0.9900 . ?
C3 C4 1.446(8) . ?
C3 H3 1.0000 . ?
C4 C5 1.410(8) . ?
C4 H4 0.9500 . ?
C5 C6 1.404(8) . ?
C5 H5 0.9500 . ?
C6 C7 1.449(8) . ?
C6 H6 0.9500 . ?
C7 H7 1.0000 . ?
C11 H11A 0.9800 . ?
C11 H11B 0.9800 . ?
C11 H11C 0.9800 . ?
C12 H12A 0.9800 . ?
C12 H12B 0.9800 . ?
C12 H12C 0.9800 . ?
C13 H13A 0.9800 . ?
C13 H13B 0.9800 . ?
C13 H13C 0.9800 . ?
C21 H21A 0.9800 . ?
C21 H21B 0.9800 . ?
C21 H21C 0.9800 . ?
C22 H22A 0.9800 . ?
C22 H22B 0.9800 . ?
C22 H22C 0.9800 . ?
C23 H23A 0.9800 . ?
C23 H23B 0.9800 . ?
C23 H23C 0.9800 . ?
